data_7150734
loop_
_publ_author_name
'Wei, Siping'
'Liu, Bo'
'Zhao, Dongbing'
'Wang, Zhen'
'Wu, Jie'
'Lan, Jingbo'
'You, Jingsong'

_publ_section_title
;
 Pyrido[1,2-c][1,2,4]triazol-3-ylidene: reactivity and its application
 in organocatalysis and organometallic catalysis
;
_journal_issue 20
_journal_name_full 'Organic &amp; Biomolecular Chemistry'
_journal_page_first 4241
_journal_page_last 4247
_journal_paper_doi 10.1039/b910073c
_journal_volume 7
_journal_year 2009
_chemical_formula_sum 'C7 H9 N3'
_chemical_formula_weight 135.17
_chemical_name_systematic
;
?
;
_space_group_IT_number 14
_symmetry_cell_setting monoclinic
_symmetry_space_group_name_Hall '-P 2ybc'
_symmetry_space_group_name_H-M 'P 1 21/c 1'
_atom_sites_solution_hydrogens geom
_atom_sites_solution_primary direct
_atom_sites_solution_secondary difmap
_audit_creation_method SHELXL-97
_cell_angle_alpha 90.00
_cell_angle_beta 93.53(3)
_cell_angle_gamma 90.00
_cell_formula_units_Z 4
_cell_length_a 5.329(3)
_cell_length_b 9.235(2)
_cell_length_c 14.718(4)
_cell_measurement_reflns_used 14
_cell_measurement_temperature 295(2)
_cell_measurement_theta_max 9.29
_cell_measurement_theta_min 4.60
_cell_volume 722.9(5)
_computing_structure_refinement 'SHELXL-97 (Sheldrick, 1997)'
_computing_structure_solution 'SHELXS-97 (Sheldrick, 1990)'
_diffrn_ambient_temperature 295(2)
_diffrn_measured_fraction_theta_full 0.993
_diffrn_measured_fraction_theta_max 0.993
_diffrn_measurement_device_type CAD4
_diffrn_measurement_method Omega/2-Theta
_diffrn_radiation_monochromator graphite
_diffrn_radiation_source 'fine-focus sealed tube'
_diffrn_radiation_type MoK\a
_diffrn_radiation_wavelength 0.71073
_diffrn_reflns_av_R_equivalents 0.0048
_diffrn_reflns_av_sigmaI/netI 0.0812
_diffrn_reflns_limit_h_max 6
_diffrn_reflns_limit_h_min -6
_diffrn_reflns_limit_k_max 11
_diffrn_reflns_limit_k_min 0
_diffrn_reflns_limit_l_max 17
_diffrn_reflns_limit_l_min -9
_diffrn_reflns_number 1408
_diffrn_reflns_theta_full 25.25
_diffrn_reflns_theta_max 25.25
_diffrn_reflns_theta_min 2.61
_diffrn_standards_decay_% 4.234
_diffrn_standards_interval_count 120
_diffrn_standards_number 3
_exptl_absorpt_coefficient_mu 0.080
_exptl_absorpt_correction_type none
_exptl_crystal_colour orange
_exptl_crystal_density_diffrn 1.242
_exptl_crystal_density_method 'not measured'
_exptl_crystal_description block
_exptl_crystal_F_000 288
_exptl_crystal_size_max 0.42
_exptl_crystal_size_mid 0.40
_exptl_crystal_size_min 0.20
_refine_diff_density_max 0.208
_refine_diff_density_min -0.222
_refine_diff_density_rms 0.057
_refine_ls_extinction_coef 0.023(7)
_refine_ls_extinction_expression Fc^*^=kFc[1+0.001xFc^2^\l^3^/sin(2\q)]^-1/4^
_refine_ls_extinction_method SHELXL
_refine_ls_goodness_of_fit_ref 1.024
_refine_ls_hydrogen_treatment constr
_refine_ls_matrix_type full
_refine_ls_number_parameters 95
_refine_ls_number_reflns 1288
_refine_ls_number_restraints 0
_refine_ls_restrained_S_all 1.024
_refine_ls_R_factor_all 0.2079
_refine_ls_R_factor_gt 0.0612
_refine_ls_shift/su_max 0.000
_refine_ls_shift/su_mean 0.000
_refine_ls_structure_factor_coef Fsqd
_refine_ls_weighting_details 'w=1/[\s^2^(Fo^2^)+(0.0671P)^2^+0.0000P] where P=(Fo^2^+2Fc^2^)/3'
_refine_ls_weighting_scheme calc
_refine_ls_wR_factor_gt 0.1346
_refine_ls_wR_factor_ref 0.1692
_reflns_number_gt 471
_reflns_number_total 1288
_reflns_threshold_expression >2sigma(I)
_cod_data_source_file b910073c.txt
_cod_data_source_block CCDC_725113
_cod_depositor_comments
;
The following automatic conversions were performed:
'_symmetry_cell_setting' value 'Monoclinic' changed to 'monoclinic'
according to '/home/saulius/struct/CIF-dictionaries/cif_core.dic'
dictionary named 'cif_core.dic' version 2.4.1 from 2010-06-29.

Automatic conversion script
Id: cif_fix_enum 1527 2010-12-29 10:47:43Z saulius 

The following automatic conversions were performed:

'_refine_ls_weighting_scheme' value 'calc
w=1/[\s^2^(Fo^2^)+(0.0671P)^2^+0.0000P] where P=(Fo^2^+2Fc^2^)/3' was
changed to 'calc'. New tag '_refine_ls_weighting_details' was
created. The value of the new tag was set to
'w=1/[\s^2^(Fo^2^)+(0.0671P)^2^+0.0000P] where P=(Fo^2^+2Fc^2^)/3'.

Automatic conversion script
Id: cif_fix_values 3143 2015-03-26 13:38:13Z robertas 
;
_cod_original_cell_volume 723.0(5)
_cod_original_sg_symbol_H-M 'P 21/c'
_cod_database_code 7150734

loop_
_symmetry_equiv_pos_as_xyz
'x, y, z'
'-x, y+1/2, -z+1/2'
'-x, -y, -z'
'x, -y-1/2, z-1/2'

loop_
_atom_site_label
_atom_site_type_symbol
_atom_site_fract_x
_atom_site_fract_y
_atom_site_fract_z
_atom_site_U_iso_or_equiv
_atom_site_adp_type
_atom_site_occupancy
_atom_site_calc_flag
_atom_site_refinement_flags
_atom_site_disorder_assembly
_atom_site_disorder_group
N1 N 0.4832(5) 1.0456(3) 0.12446(18) 0.0583(9) Uani 1 d . . .
N2 N 0.2306(5) 0.8796(3) 0.04803(19) 0.0627(9) Uani 1 d . . .
HN2 H 0.3267 0.8858 0.0034 0.075 Uiso 1 calc R . .
N3 N 0.0260(5) 0.7887(3) 0.04327(19) 0.0602(9) Uani 1 d . . .
C1 C 0.2786(7) 0.9603(4) 0.1256(2) 0.0536(10) Uani 1 d . . .
C2 C 0.1265(7) 0.9545(4) 0.1989(3) 0.0669(11) Uani 1 d . . .
H2 H -0.0128 0.8937 0.1979 0.080 Uiso 1 calc R . .
C3 C 0.1873(7) 1.0402(4) 0.2720(3) 0.0760(12) Uani 1 d . . .
H3 H 0.0869 1.0390 0.3215 0.091 Uiso 1 calc R . .
C4 C 0.3964(8) 1.1293(4) 0.2739(3) 0.0751(13) Uani 1 d . . .
H4 H 0.4400 1.1887 0.3235 0.090 Uiso 1 calc R . .
C5 C 0.5353(7) 1.1253(4) 0.1987(3) 0.0677(12) Uani 1 d . . .
H5 H 0.6784 1.1830 0.1996 0.081 Uiso 1 calc R . .
C6 C -0.0351(7) 0.7284(4) -0.0311(2) 0.0656(11) Uani 1 d . . .
H6 H 0.0568 0.7480 -0.0814 0.079 Uiso 1 calc R . .
C7 C -0.2503(6) 0.6268(4) -0.0410(2) 0.0727(12) Uani 1 d . . .
H7A H -0.3370 0.6257 0.0143 0.109 Uiso 1 calc R . .
H7B H -0.1897 0.5313 -0.0531 0.109 Uiso 1 calc R . .
H7C H -0.3635 0.6575 -0.0905 0.109 Uiso 1 calc R . .

loop_
_atom_site_aniso_label
_atom_site_aniso_U_11
_atom_site_aniso_U_22
_atom_site_aniso_U_33
_atom_site_aniso_U_23
_atom_site_aniso_U_13
_atom_site_aniso_U_12
N1 0.049(2) 0.0577(16) 0.069(2) -0.0053(17) 0.0097(16) -0.0062(18)
N2 0.057(2) 0.0640(18) 0.069(2) -0.0052(17) 0.0190(17) -0.0062(17)
N3 0.055(2) 0.0527(18) 0.073(2) 0.0011(16) 0.0062(16) -0.0096(17)
C1 0.061(3) 0.0440(18) 0.056(2) 0.004(2) -0.002(2) 0.003(2)
C2 0.071(3) 0.068(2) 0.064(2) -0.001(2) 0.014(2) -0.011(2)
C3 0.088(3) 0.081(3) 0.060(2) -0.002(2) 0.018(2) 0.003(3)
C4 0.090(4) 0.070(3) 0.064(3) -0.001(2) -0.003(3) -0.002(3)
C5 0.066(3) 0.069(2) 0.069(3) -0.002(2) 0.004(2) -0.008(2)
C6 0.074(3) 0.054(2) 0.069(2) 0.005(2) 0.007(2) -0.005(2)
C7 0.074(3) 0.062(2) 0.082(3) 0.000(2) 0.000(2) -0.004(2)

loop_
_atom_type_symbol
_atom_type_description
_atom_type_scat_dispersion_real
_atom_type_scat_dispersion_imag
_atom_type_scat_source
C C 0.0033 0.0016 'International Tables Vol C Tables 4.2.6.8 and 6.1.1.4'
H H 0.0000 0.0000 'International Tables Vol C Tables 4.2.6.8 and 6.1.1.4'
N N 0.0061 0.0033 'International Tables Vol C Tables 4.2.6.8 and 6.1.1.4'

loop_
_geom_angle_atom_site_label_1
_geom_angle_atom_site_label_2
_geom_angle_atom_site_label_3
_geom_angle
_geom_angle_site_symmetry_1
_geom_angle_site_symmetry_3
_geom_angle_publ_flag
C5 N1 C1 116.2(3) . . ?
C1 N2 N3 118.7(3) . . ?
C1 N2 HN2 120.7 . . ?
N3 N2 HN2 120.7 . . ?
C6 N3 N2 118.6(3) . . ?
N1 C1 N2 114.6(3) . . ?
N1 C1 C2 122.9(3) . . ?
N2 C1 C2 122.4(4) . . ?
C3 C2 C1 118.0(4) . . ?
C3 C2 H2 121.0 . . ?
C1 C2 H2 121.0 . . ?
C2 C3 C4 121.0(4) . . ?
C2 C3 H3 119.5 . . ?
C4 C3 H3 119.5 . . ?
C5 C4 C3 116.2(4) . . ?
C5 C4 H4 121.9 . . ?
C3 C4 H4 121.9 . . ?
N1 C5 C4 125.6(4) . . ?
N1 C5 H5 117.2 . . ?
C4 C5 H5 117.2 . . ?
N3 C6 C7 121.7(4) . . ?
N3 C6 H6 119.2 . . ?
C7 C6 H6 119.2 . . ?
C6 C7 H7A 109.5 . . ?
C6 C7 H7B 109.5 . . ?
H7A C7 H7B 109.5 . . ?
C6 C7 H7C 109.5 . . ?
H7A C7 H7C 109.5 . . ?
H7B C7 H7C 109.5 . . ?

loop_
_geom_bond_atom_site_label_1
_geom_bond_atom_site_label_2
_geom_bond_distance
_geom_bond_site_symmetry_2
_geom_bond_publ_flag
N1 C5 1.333(4) . ?
N1 C1 1.346(4) . ?
N2 C1 1.374(4) . ?
N2 N3 1.374(3) . ?
N2 HN2 0.8600 . ?
N3 C6 1.253(4) . ?
C1 C2 1.390(5) . ?
C2 C3 1.359(4) . ?
C2 H2 0.9300 . ?
C3 C4 1.384(5) . ?
C3 H3 0.9300 . ?
C4 C5 1.369(5) . ?
C4 H4 0.9300 . ?
C5 H5 0.9300 . ?
C6 C7 1.482(5) . ?
C6 H6 0.9300 . ?
C7 H7A 0.9600 . ?
C7 H7B 0.9600 . ?
C7 H7C 0.9600 . ?

loop_
_geom_hbond_atom_site_label_D
_geom_hbond_atom_site_label_H
_geom_hbond_atom_site_label_A
_geom_hbond_distance_DH
_geom_hbond_distance_HA
_geom_hbond_distance_DA
_geom_hbond_angle_DHA
_geom_hbond_site_symmetry_A
N2 HN2 N1 0.86 2.28 3.119(4) 164.8 3_675

loop_
_cod_related_entry_id
_cod_related_entry_database
_cod_related_entry_code
1 ChemSpider 25944206
